data_1556059
loop_
_publ_author_name
'Nallagangula, Madhu'
'Namitharan, Kayambu'

_publ_section_title
;
 Copper-Catalyzed Sulfonyl Azide-Alkyne Cycloaddition Reactions:
 Simultaneous Generation and Trapping of Copper-Triazoles and -Ketenimines
 for the Synthesis of Triazolopyrimidines.
;
_journal_issue 13
_journal_name_full 'Organic letters'
_journal_page_first 3536
_journal_page_last 3539
_journal_paper_doi 10.1021/acs.orglett.7b01500
_journal_volume 19
_journal_year 2017
_chemical_formula_sum 'C26 H22 N4'
_chemical_formula_weight 390.47
_space_group_crystal_system triclinic
_space_group_IT_number 2
_space_group_name_Hall '-P 1'
_space_group_name_H-M_alt 'P -1'
_atom_sites_solution_hydrogens geom
_audit_creation_method SHELXL-2014/7
_cell_angle_alpha 99.193(5)
_cell_angle_beta 94.117(5)
_cell_angle_gamma 98.243(5)
_cell_formula_units_Z 2
_cell_length_a 4.8303(6)
_cell_length_b 9.8898(13)
_cell_length_c 22.174(3)
_cell_measurement_reflns_used 1406
_cell_measurement_temperature 296(2)
_cell_measurement_theta_max 19.95
_cell_measurement_theta_min 2.45
_cell_volume 1030.0(2)
_computing_cell_refinement 'Bruker SAINT'
_computing_data_collection 'Bruker APEX2'
_computing_data_reduction 'Bruker SAINT'
_computing_molecular_graphics 'Bruker SHELXTL'
_computing_publication_material 'Bruker SHELXTL'
_computing_structure_refinement 'SHELXL-2014/7 (Sheldrick, 2014)'
_computing_structure_solution 'SHELXS-97 (Sheldrick 2008)'
_diffrn_ambient_temperature 296(2)
_diffrn_measured_fraction_theta_full 0.992
_diffrn_measured_fraction_theta_max 0.992
_diffrn_measurement_device_type 'Bruker APEX-II CCD'
_diffrn_measurement_method '\f and \w scans'
_diffrn_radiation_type MoK\a
_diffrn_radiation_wavelength 0.71073
_diffrn_reflns_av_R_equivalents 0.0640
_diffrn_reflns_av_unetI/netI 0.0776
_diffrn_reflns_Laue_measured_fraction_full 0.992
_diffrn_reflns_Laue_measured_fraction_max 0.992
_diffrn_reflns_limit_h_max 5
_diffrn_reflns_limit_h_min -5
_diffrn_reflns_limit_k_max 11
_diffrn_reflns_limit_k_min -11
_diffrn_reflns_limit_l_max 26
_diffrn_reflns_limit_l_min -26
_diffrn_reflns_number 13675
_diffrn_reflns_point_group_measured_fraction_full 0.992
_diffrn_reflns_point_group_measured_fraction_max 0.992
_diffrn_reflns_theta_full 24.997
_diffrn_reflns_theta_max 24.997
_diffrn_reflns_theta_min 0.935
_exptl_absorpt_coefficient_mu 0.076
_exptl_absorpt_correction_T_max 0.992
_exptl_absorpt_correction_T_min 0.981
_exptl_absorpt_correction_type multi-scan
_exptl_absorpt_process_details 'SADABS V2014/5(Bruker AXS.Inc)'
_exptl_crystal_colour colourless
_exptl_crystal_density_diffrn 1.259
_exptl_crystal_description Block
_exptl_crystal_F_000 412
_exptl_crystal_size_max 0.250
_exptl_crystal_size_mid 0.220
_exptl_crystal_size_min 0.100
_refine_diff_density_max 0.367
_refine_diff_density_min -0.320
_refine_diff_density_rms 0.061
_refine_ls_extinction_coef 0.019(5)
_refine_ls_extinction_expression Fc^*^=kFc[1+0.001xFc^2^\l^3^/sin(2\q)]^-1/4^
_refine_ls_extinction_method 'SHELXL-2014/7 (Sheldrick 2014'
_refine_ls_goodness_of_fit_ref 1.057
_refine_ls_hydrogen_treatment constr
_refine_ls_matrix_type full
_refine_ls_number_parameters 274
_refine_ls_number_reflns 3608
_refine_ls_number_restraints 0
_refine_ls_restrained_S_all 1.057
_refine_ls_R_factor_all 0.1509
_refine_ls_R_factor_gt 0.0727
_refine_ls_shift/su_max 0.004
_refine_ls_shift/su_mean 0.000
_refine_ls_structure_factor_coef Fsqd
_refine_ls_weighting_details 'w=1/[\s^2^(Fo^2^)+(0.1014P)^2^+0.4436P] where P=(Fo^2^+2Fc^2^)/3'
_refine_ls_weighting_scheme calc
_refine_ls_wR_factor_gt 0.1864
_refine_ls_wR_factor_ref 0.2363
_reflns_Friedel_coverage 0.000
_reflns_number_gt 1766
_reflns_number_total 3608
_reflns_threshold_expression 'I > 2\s(I)'
_cod_data_source_file ol7b01500_si_002.cif
_cod_data_source_block madhu11
_cod_database_code 1556059
_shelx_shelxl_version_number 2014/7
_shelx_space_group_comment
; 
The symmetry employed for this shelxl refinement is uniquely defined 
by the following loop, which should always be used as a source of 
symmetry information in preference to the above space-group names. 
They are only intended as comments. 
;
_shelx_estimated_absorpt_t_min 0.981
_shelx_estimated_absorpt_t_max 0.992

loop_
_space_group_symop_operation_xyz
'x, y, z'
'-x, -y, -z'

loop_
_atom_site_label
_atom_site_type_symbol
_atom_site_fract_x
_atom_site_fract_y
_atom_site_fract_z
_atom_site_U_iso_or_equiv
_atom_site_adp_type
_atom_site_occupancy
_atom_site_site_symmetry_order
_atom_site_calc_flag
_atom_site_refinement_flags_posn
_atom_site_refinement_flags_adp
C1 C 1.0512(8) 0.1855(4) 0.30558(19) 0.0569(11) Uani 1 1 d . .
H1 H 1.0818 0.2662 0.3348 0.068 Uiso 1 1 calc R U
C2 C 1.1965(9) 0.0779(5) 0.3136(2) 0.0667(13) Uani 1 1 d . .
H2 H 1.3241 0.0871 0.3480 0.080 Uiso 1 1 calc R U
C3 C 1.1541(9) -0.0419(4) 0.2714(2) 0.0637(13) Uani 1 1 d . .
H3 H 1.2537 -0.1137 0.2766 0.076 Uiso 1 1 calc R U
C4 C 0.9650(10) -0.0547(4) 0.2218(2) 0.0737(14) Uani 1 1 d . .
H4 H 0.9321 -0.1364 0.1932 0.088 Uiso 1 1 calc R U
C5 C 0.8213(9) 0.0526(4) 0.2135(2) 0.0679(13) Uani 1 1 d . .
H5 H 0.6936 0.0421 0.1790 0.081 Uiso 1 1 calc R U
C6 C 0.8614(7) 0.1746(3) 0.25477(18) 0.0432(10) Uani 1 1 d . .
C7 C 0.7103(7) 0.2910(3) 0.24605(17) 0.0419(9) Uani 1 1 d . .
C8 C 0.5035(7) 0.2842(4) 0.20041(18) 0.0445(10) Uani 1 1 d . .
H8 H 0.4464 0.2024 0.1725 0.053 Uiso 1 1 calc R U
C9 C 0.3763(7) 0.4020(3) 0.19563(17) 0.0420(9) Uani 1 1 d . .
C10 C 0.1746(8) 0.4440(4) 0.15801(18) 0.0474(10) Uani 1 1 d . .
C11 C 0.6831(8) 0.5211(4) 0.28499(18) 0.0463(10) Uani 1 1 d . .
C12 C 0.0093(8) 0.3731(4) 0.10107(18) 0.0487(10) Uani 1 1 d . .
C13 C 0.0277(17) 0.2442(6) 0.0746(3) 0.157(4) Uani 1 1 d . .
H13 H 0.1439 0.1949 0.0947 0.189 Uiso 1 1 calc R U
C14 C -0.1141(15) 0.1802(6) 0.0194(3) 0.137(3) Uani 1 1 d . .
H14 H -0.0889 0.0900 0.0043 0.164 Uiso 1 1 calc R U
C15 C -0.2804(10) 0.2379(5) -0.0126(2) 0.0674(13) Uani 1 1 d . .
C16 C -0.3098(19) 0.3649(7) 0.0146(4) 0.184(5) Uani 1 1 d . .
H16 H -0.4342 0.4112 -0.0050 0.221 Uiso 1 1 calc R U
C17 C -0.1678(16) 0.4315(6) 0.0697(3) 0.146(3) Uani 1 1 d . .
H17 H -0.1978 0.5207 0.0853 0.175 Uiso 1 1 calc R U
C18 C -0.4300(13) 0.1713(6) -0.0743(2) 0.112(2) Uani 1 1 d . .
H18A H -0.3524 0.2183 -0.1055 0.168 Uiso 1 1 calc R U
H18B H -0.6265 0.1777 -0.0743 0.168 Uiso 1 1 calc R U
H18C H -0.4067 0.0756 -0.0826 0.168 Uiso 1 1 calc R U
C19 C 0.7775(8) 0.6545(4) 0.32794(18) 0.0516(11) Uani 1 1 d . .
H19A H 0.7918 0.7295 0.3044 0.062 Uiso 1 1 calc R U
H19B H 0.9641 0.6530 0.3469 0.062 Uiso 1 1 calc R U
C20 C 0.5873(8) 0.6854(4) 0.37801(18) 0.0460(10) Uani 1 1 d . .
C21 C 0.5263(8) 0.8179(4) 0.39426(19) 0.0536(11) Uani 1 1 d . .
H21 H 0.5969 0.8870 0.3730 0.064 Uiso 1 1 calc R U
C22 C 0.3629(9) 0.8495(4) 0.4414(2) 0.0603(12) Uani 1 1 d . .
H22 H 0.3231 0.9393 0.4509 0.072 Uiso 1 1 calc R U
C23 C 0.2574(8) 0.7515(5) 0.4747(2) 0.0576(11) Uani 1 1 d . .
C24 C 0.3171(9) 0.6188(4) 0.4584(2) 0.0627(12) Uani 1 1 d . .
H24 H 0.2470 0.5500 0.4799 0.075 Uiso 1 1 calc R U
C25 C 0.4794(8) 0.5863(4) 0.4107(2) 0.0564(11) Uani 1 1 d . .
H25 H 0.5161 0.4961 0.4007 0.068 Uiso 1 1 calc R U
C26 C 0.0843(10) 0.7868(5) 0.5268(2) 0.0874(16) Uani 1 1 d . .
H26A H 0.0996 0.8857 0.5375 0.131 Uiso 1 1 calc R U
H26B H 0.1514 0.7501 0.5617 0.131 Uiso 1 1 calc R U
H26C H -0.1088 0.7471 0.5147 0.131 Uiso 1 1 calc R U
N1 N 0.7981(6) 0.4118(3) 0.28845(14) 0.0464(8) Uani 1 1 d . .
N2 N 0.4694(6) 0.5170(3) 0.23956(14) 0.0449(8) Uani 1 1 d . .
N3 N 0.3324(7) 0.6250(3) 0.23077(17) 0.0579(10) Uani 1 1 d . .
N4 N 0.1558(7) 0.5790(3) 0.18120(17) 0.0582(10) Uani 1 1 d . .

loop_
_atom_site_aniso_label
_atom_site_aniso_U_11
_atom_site_aniso_U_22
_atom_site_aniso_U_33
_atom_site_aniso_U_23
_atom_site_aniso_U_13
_atom_site_aniso_U_12
C1 0.060(3) 0.055(2) 0.056(3) 0.009(2) 0.000(2) 0.014(2)
C2 0.065(3) 0.069(3) 0.071(3) 0.020(3) -0.002(2) 0.023(2)
C3 0.060(3) 0.053(3) 0.086(4) 0.021(3) 0.014(3) 0.022(2)
C4 0.080(3) 0.050(3) 0.087(4) -0.004(2) -0.009(3) 0.023(2)
C5 0.071(3) 0.055(3) 0.073(3) -0.004(2) -0.015(2) 0.024(2)
C6 0.039(2) 0.041(2) 0.050(3) 0.0091(18) 0.0047(19) 0.0078(16)
C7 0.040(2) 0.039(2) 0.046(2) 0.0060(18) 0.0077(19) 0.0063(16)
C8 0.045(2) 0.039(2) 0.049(3) 0.0039(17) 0.0060(19) 0.0093(16)
C9 0.043(2) 0.040(2) 0.042(2) 0.0032(18) 0.0047(18) 0.0095(17)
C10 0.048(2) 0.043(2) 0.053(3) 0.0088(19) 0.006(2) 0.0142(18)
C11 0.042(2) 0.044(2) 0.051(3) 0.0013(19) 0.006(2) 0.0091(18)
C12 0.046(2) 0.051(2) 0.052(3) 0.012(2) 0.006(2) 0.0127(18)
C13 0.225(8) 0.088(4) 0.137(6) -0.045(4) -0.117(6) 0.091(5)
C14 0.182(7) 0.086(4) 0.123(6) -0.036(4) -0.085(5) 0.069(4)
C15 0.069(3) 0.078(3) 0.053(3) 0.013(3) -0.001(2) 0.005(2)
C16 0.254(10) 0.127(6) 0.150(7) -0.036(5) -0.141(7) 0.107(6)
C17 0.181(7) 0.103(4) 0.137(6) -0.035(4) -0.099(5) 0.088(5)
C18 0.127(5) 0.125(5) 0.067(4) 0.005(3) -0.023(3) -0.008(4)
C19 0.052(2) 0.042(2) 0.057(3) -0.0008(19) 0.005(2) 0.0061(18)
C20 0.046(2) 0.036(2) 0.051(3) -0.0007(18) -0.0079(19) 0.0085(17)
C21 0.058(3) 0.041(2) 0.059(3) 0.0033(19) -0.007(2) 0.0100(19)
C22 0.061(3) 0.051(3) 0.064(3) -0.009(2) -0.003(2) 0.019(2)
C23 0.048(3) 0.066(3) 0.052(3) -0.009(2) -0.004(2) 0.013(2)
C24 0.060(3) 0.064(3) 0.064(3) 0.012(2) 0.006(2) 0.010(2)
C25 0.061(3) 0.044(2) 0.065(3) 0.006(2) 0.005(2) 0.0138(19)
C26 0.075(3) 0.104(4) 0.074(4) -0.016(3) 0.013(3) 0.018(3)
N1 0.0433(18) 0.0433(18) 0.052(2) 0.0031(16) 0.0035(15) 0.0092(14)
N2 0.0422(18) 0.0394(17) 0.054(2) 0.0062(16) 0.0044(16) 0.0120(14)
N3 0.064(2) 0.047(2) 0.065(3) 0.0088(18) 0.003(2) 0.0201(17)
N4 0.058(2) 0.054(2) 0.064(3) 0.0091(18) 0.0029(19) 0.0187(16)

loop_
_atom_type_symbol
_atom_type_description
_atom_type_scat_dispersion_real
_atom_type_scat_dispersion_imag
_atom_type_scat_source
C C 0.0033 0.0016 'International Tables Vol C Tables 4.2.6.8 and 6.1.1.4'
H H 0.0000 0.0000 'International Tables Vol C Tables 4.2.6.8 and 6.1.1.4'
N N 0.0061 0.0033 'International Tables Vol C Tables 4.2.6.8 and 6.1.1.4'

loop_
_geom_angle_atom_site_label_1
_geom_angle_atom_site_label_2
_geom_angle_atom_site_label_3
_geom_angle
C6 C1 C2 120.8(4)
C6 C1 H1 119.6
C2 C1 H1 119.6
C3 C2 C1 120.6(4)
C3 C2 H2 119.7
C1 C2 H2 119.7
C4 C3 C2 119.1(4)
C4 C3 H3 120.5
C2 C3 H3 120.5
C3 C4 C5 120.4(4)
C3 C4 H4 119.8
C5 C4 H4 119.8
C6 C5 C4 121.8(4)
C6 C5 H5 119.1
C4 C5 H5 119.1
C5 C6 C1 117.3(3)
C5 C6 C7 122.3(4)
C1 C6 C7 120.5(3)
C8 C7 N1 121.3(3)
C8 C7 C6 124.0(3)
N1 C7 C6 114.7(3)
C7 C8 C9 119.5(3)
C7 C8 H8 120.3
C9 C8 H8 120.3
N2 C9 C10 104.1(3)
N2 C9 C8 116.3(3)
C10 C9 C8 139.6(4)
N4 C10 C9 107.8(3)
N4 C10 C12 120.7(3)
C9 C10 C12 131.4(3)
N1 C11 N2 119.9(3)
N1 C11 C19 122.2(4)
N2 C11 C19 117.9(3)
C17 C12 C13 113.0(5)
C17 C12 C10 123.3(4)
C13 C12 C10 123.7(4)
C12 C13 C14 123.9(5)
C12 C13 H13 118.1
C14 C13 H13 118.1
C15 C14 C13 123.7(5)
C15 C14 H14 118.2
C13 C14 H14 118.2
C14 C15 C16 113.1(5)
C14 C15 C18 124.5(5)
C16 C15 C18 122.4(5)
C15 C16 C17 124.2(5)
C15 C16 H16 117.9
C17 C16 H16 117.9
C12 C17 C16 122.1(5)
C12 C17 H17 119.0
C16 C17 H17 119.0
C15 C18 H18A 109.5
C15 C18 H18B 109.5
H18A C18 H18B 109.5
C15 C18 H18C 109.5
H18A C18 H18C 109.5
H18B C18 H18C 109.5
C11 C19 C20 114.7(3)
C11 C19 H19A 108.6
C20 C19 H19A 108.6
C11 C19 H19B 108.6
C20 C19 H19B 108.6
H19A C19 H19B 107.6
C25 C20 C21 117.6(4)
C25 C20 C19 122.1(3)
C21 C20 C19 120.2(4)
C22 C21 C20 121.2(4)
C22 C21 H21 119.4
C20 C21 H21 119.4
C23 C22 C21 121.5(4)
C23 C22 H22 119.2
C21 C22 H22 119.2
C22 C23 C24 117.4(4)
C22 C23 C26 121.5(4)
C24 C23 C26 121.1(5)
C23 C24 C25 121.3(4)
C23 C24 H24 119.4
C25 C24 H24 119.4
C20 C25 C24 121.0(4)
C20 C25 H25 119.5
C24 C25 H25 119.5
C23 C26 H26A 109.5
C23 C26 H26B 109.5
H26A C26 H26B 109.5
C23 C26 H26C 109.5
H26A C26 H26C 109.5
H26B C26 H26C 109.5
C11 N1 C7 120.2(3)
N3 N2 C9 111.5(3)
N3 N2 C11 125.6(3)
C9 N2 C11 122.8(3)
N4 N3 N2 105.8(3)
N3 N4 C10 110.8(3)

loop_
_geom_bond_atom_site_label_1
_geom_bond_atom_site_label_2
_geom_bond_distance
C1 C6 1.380(5)
C1 C2 1.383(5)
C1 H1 0.9300
C2 C3 1.367(6)
C2 H2 0.9300
C3 C4 1.355(6)
C3 H3 0.9300
C4 C5 1.377(5)
C4 H4 0.9300
C5 C6 1.373(5)
C5 H5 0.9300
C6 C7 1.479(5)
C7 C8 1.356(5)
C7 N1 1.389(4)
C8 C9 1.408(5)
C8 H8 0.9300
C9 N2 1.372(4)
C9 C10 1.389(5)
C10 N4 1.370(5)
C10 C12 1.461(5)
C11 N1 1.294(4)
C11 N2 1.381(5)
C11 C19 1.490(5)
C12 C17 1.318(6)
C12 C13 1.334(6)
C13 C14 1.368(7)
C13 H13 0.9300
C14 C15 1.286(7)
C14 H14 0.9300
C15 C16 1.335(7)
C15 C18 1.504(6)
C16 C17 1.375(8)
C16 H16 0.9300
C17 H17 0.9300
C18 H18A 0.9600
C18 H18B 0.9600
C18 H18C 0.9600
C19 C20 1.513(5)
C19 H19A 0.9700
C19 H19B 0.9700
C20 C25 1.376(5)
C20 C21 1.382(5)
C21 C22 1.377(6)
C21 H21 0.9300
C22 C23 1.373(6)
C22 H22 0.9300
C23 C24 1.381(6)
C23 C26 1.500(6)
C24 C25 1.385(6)
C24 H24 0.9300
C25 H25 0.9300
C26 H26A 0.9600
C26 H26B 0.9600
C26 H26C 0.9600
N2 N3 1.367(4)
N3 N4 1.318(4)

loop_
_geom_torsion_atom_site_label_1
_geom_torsion_atom_site_label_2
_geom_torsion_atom_site_label_3
_geom_torsion_atom_site_label_4
_geom_torsion
C6 C1 C2 C3 -0.2(7)
C1 C2 C3 C4 -0.8(7)
C2 C3 C4 C5 1.2(7)
C3 C4 C5 C6 -0.5(7)
C4 C5 C6 C1 -0.5(6)
C4 C5 C6 C7 179.4(4)
C2 C1 C6 C5 0.9(6)
C2 C1 C6 C7 -179.0(4)
C5 C6 C7 C8 6.1(6)
C1 C6 C7 C8 -174.1(4)
C5 C6 C7 N1 -173.3(4)
C1 C6 C7 N1 6.6(5)
N1 C7 C8 C9 0.3(5)
C6 C7 C8 C9 -179.0(3)
C7 C8 C9 N2 -1.4(5)
C7 C8 C9 C10 177.6(4)
N2 C9 C10 N4 -0.5(4)
C8 C9 C10 N4 -179.6(4)
N2 C9 C10 C12 175.8(4)
C8 C9 C10 C12 -3.3(8)
N4 C10 C12 C17 -1.3(7)
C9 C10 C12 C17 -177.2(6)
N4 C10 C12 C13 176.7(6)
C9 C10 C12 C13 0.7(8)
C17 C12 C13 C14 2.2(12)
C10 C12 C13 C14 -176.0(7)
C12 C13 C14 C15 0.0(14)
C13 C14 C15 C16 -2.6(12)
C13 C14 C15 C18 177.7(7)
C14 C15 C16 C17 3.1(13)
C18 C15 C16 C17 -177.2(7)
C13 C12 C17 C16 -1.7(11)
C10 C12 C17 C16 176.5(7)
C15 C16 C17 C12 -1.0(15)
N1 C11 C19 C20 -102.9(4)
N2 C11 C19 C20 78.4(4)
C11 C19 C20 C25 44.6(5)
C11 C19 C20 C21 -138.4(4)
C25 C20 C21 C22 -0.2(6)
C19 C20 C21 C22 -177.4(3)
C20 C21 C22 C23 1.0(6)
C21 C22 C23 C24 -1.2(6)
C21 C22 C23 C26 178.7(4)
C22 C23 C24 C25 0.6(6)
C26 C23 C24 C25 -179.3(4)
C21 C20 C25 C24 -0.4(6)
C19 C20 C25 C24 176.8(4)
C23 C24 C25 C20 0.1(6)
N2 C11 N1 C7 1.0(5)
C19 C11 N1 C7 -177.7(3)
C8 C7 N1 C11 -0.1(5)
C6 C7 N1 C11 179.2(3)
C10 C9 N2 N3 0.7(4)
C8 C9 N2 N3 -179.9(3)
C10 C9 N2 C11 -177.0(3)
C8 C9 N2 C11 2.4(5)
N1 C11 N2 N3 -179.6(3)
C19 C11 N2 N3 -0.9(5)
N1 C11 N2 C9 -2.2(5)
C19 C11 N2 C9 176.5(3)
C9 N2 N3 N4 -0.6(4)
C11 N2 N3 N4 177.0(3)
N2 N3 N4 C10 0.3(4)
C9 C10 N4 N3 0.2(4)
C12 C10 N4 N3 -176.7(3)
